data_2220385
loop_
_publ_author_name
'Zhuang, Wen-Chang'
'Xie, Yong-Sheng'

_publ_section_title
;
 6-Chloro-2<i>H</i>-1,4-benzoxazin-3(4<i>H</i>)-one
;
_journal_coeditor_code WN2285
_journal_issue 12
_journal_name_full 'Acta Crystallographica Section E'
_journal_page_first o2369
_journal_paper_doi 10.1107/S1600536808035599
_journal_volume 64
_journal_year 2008
_chemical_formula_iupac 'C8 H6 Cl N O2'
_chemical_formula_moiety 'C8 H6 Cl N O2'
_chemical_formula_sum 'C8 H6 Cl N O2'
_chemical_formula_weight 183.59
_chemical_name_systematic
;
6-Chloro-2<i>H</i>-1,4-benzoxazin-3(4<i>H</i>)-one
;
_space_group_IT_number 19
_symmetry_cell_setting orthorhombic
_symmetry_space_group_name_Hall 'P 2ac 2ab'
_symmetry_space_group_name_H-M 'P 21 21 21'
_atom_sites_solution_hydrogens geom
_atom_sites_solution_primary direct
_atom_sites_solution_secondary difmap
_audit_creation_method SHELXL-97
_cell_angle_alpha 90.00
_cell_angle_beta 90.00
_cell_angle_gamma 90.00
_cell_formula_units_Z 4
_cell_length_a 4.5359(6)
_cell_length_b 7.7000(10)
_cell_length_c 21.281(3)
_cell_measurement_reflns_used 1287
_cell_measurement_temperature 273(2)
_cell_measurement_theta_max 24.35
_cell_measurement_theta_min 3.27
_cell_volume 743.27(17)
_computing_cell_refinement 'SAINT (Bruker 2002)'
_computing_data_collection 'SMART (Bruker 2002)'
_computing_data_reduction 'SAINT (Bruker 2002)'
_computing_molecular_graphics 'XP in SHELXTL (Sheldrick 2008)'
_computing_publication_material 'SHELXL97 (Sheldrick, 2008)'
_computing_structure_refinement 'SHELXL97 (Sheldrick, 2008)'
_computing_structure_solution 'SHELXS97 (Sheldrick, 2008)'
_diffrn_ambient_temperature 273(2)
_diffrn_measured_fraction_theta_full 1.000
_diffrn_measured_fraction_theta_max 1.000
_diffrn_measurement_device_type
;
Bruker SMART CCD area-detector
;
_diffrn_measurement_method '\f and \w'
_diffrn_radiation_monochromator graphite
_diffrn_radiation_source 'fine-focus sealed tube'
_diffrn_radiation_type MoK\a
_diffrn_radiation_wavelength 0.71073
_diffrn_reflns_av_R_equivalents 0.0468
_diffrn_reflns_av_sigmaI/netI 0.0498
_diffrn_reflns_limit_h_max 4
_diffrn_reflns_limit_h_min -5
_diffrn_reflns_limit_k_max 9
_diffrn_reflns_limit_k_min -8
_diffrn_reflns_limit_l_max 23
_diffrn_reflns_limit_l_min -25
_diffrn_reflns_number 3857
_diffrn_reflns_theta_full 25.03
_diffrn_reflns_theta_max 25.03
_diffrn_reflns_theta_min 1.91
_exptl_absorpt_coefficient_mu 0.462
_exptl_absorpt_correction_T_max 0.9728
_exptl_absorpt_correction_T_min 0.8776
_exptl_absorpt_correction_type multi-scan
_exptl_absorpt_process_details '(SADABS; Bruker, 2002)'
_exptl_crystal_colour colourless
_exptl_crystal_density_diffrn 1.641
_exptl_crystal_density_method 'not measured'
_exptl_crystal_description plate
_exptl_crystal_F_000 376
_exptl_crystal_size_max 0.12
_exptl_crystal_size_mid 0.10
_exptl_crystal_size_min 0.06
_refine_diff_density_max 0.163
_refine_diff_density_min -0.205
_refine_ls_abs_structure_details 'Flack (1983), 500 Friedel pairs'
_refine_ls_abs_structure_Flack 0.06(11)
_refine_ls_extinction_method none
_refine_ls_goodness_of_fit_ref 1.070
_refine_ls_hydrogen_treatment constr
_refine_ls_matrix_type full
_refine_ls_number_parameters 109
_refine_ls_number_reflns 1314
_refine_ls_number_restraints 0
_refine_ls_restrained_S_all 1.070
_refine_ls_R_factor_all 0.0455
_refine_ls_R_factor_gt 0.0383
_refine_ls_shift/su_max 0.000
_refine_ls_shift/su_mean 0.000
_refine_ls_structure_factor_coef Fsqd
_refine_ls_weighting_details 'calc w=1/[\s^2^(Fo^2^)+(0.0401P)^2^] where P=(Fo^2^+2Fc^2^)/3'
_refine_ls_weighting_scheme calc
_refine_ls_wR_factor_gt 0.0854
_refine_ls_wR_factor_ref 0.0883
_reflns_number_gt 1143
_reflns_number_total 1314
_reflns_threshold_expression I>2\s(I)
_cod_data_source_file wn2285.cif
_cod_data_source_block I
_cod_depositor_comments
;
The following automatic conversions were performed:
'_symmetry_cell_setting' value 'Orthorhombic' changed to 'orthorhombic'
according to '/home/saulius/struct/CIF-dictionaries/cif_core.dic'
dictionary named 'cif_core.dic' version 2.4.1 from 2010-06-29.

Automatic conversion script
Id: cif_fix_enum 1527 2010-12-29 10:47:43Z saulius 

The following automatic conversions were performed:

'_symmetry_cell_setting' value 'Orthorhombic' changed to
'orthorhombic' according to
/home/saulius/struct/CIF-dictionaries/cif_core.dic dictionary named
'cif_core.dic' version 2.4.1 from 2010-06-29.

Automatic conversion script
Id: cif_fix_values 1715 2011-07-08 13:25:40Z adriana 
;
_cod_original_cell_volume 743.28(17)
_cod_database_code 2220385
_cod_database_fobs_code 2220385

loop_
_symmetry_equiv_pos_as_xyz
'x, y, z'
'-x+1/2, -y, z+1/2'
'-x, y+1/2, -z+1/2'
'x+1/2, -y+1/2, -z'

loop_
_atom_site_type_symbol
_atom_site_label
_atom_site_fract_x
_atom_site_fract_y
_atom_site_fract_z
_atom_site_U_iso_or_equiv
_atom_site_adp_type
_atom_site_calc_flag
_atom_site_refinement_flags
_atom_site_occupancy
Cl Cl1 0.59509(18) 0.16633(10) 0.92672(4) 0.0538(3) Uani d . 1
O O1 1.5486(5) 0.7552(2) 0.74891(10) 0.0488(6) Uani d . 1
O O2 1.1177(4) 0.8424(2) 0.88354(9) 0.0466(6) Uani d . 1
N N1 1.2830(5) 0.5732(3) 0.80882(10) 0.0347(6) Uani d . 1
H H1 1.3651 0.4842 0.7918 0.042 Uiso calc R 1
C C1 1.3640(6) 0.7302(3) 0.79030(14) 0.0350(7) Uani d . 1
C C2 1.2111(7) 0.8777(3) 0.82142(15) 0.0448(8) Uani d . 1
H H2A 1.3430 0.9768 0.8222 0.054 Uiso calc R 1
H H2B 1.0404 0.9094 0.7965 0.054 Uiso calc R 1
C C3 0.9870(6) 0.6859(3) 0.89160(13) 0.0346(7) Uani d . 1
C C4 1.0683(6) 0.5467(3) 0.85521(12) 0.0295(6) Uani d . 1
C C5 0.9496(6) 0.3866(3) 0.86535(13) 0.0339(6) Uani d . 1
H H5 1.0043 0.2924 0.8406 0.041 Uiso calc R 1
C C6 0.7466(6) 0.3675(3) 0.91299(13) 0.0369(7) Uani d . 1
C C7 0.6661(6) 0.5045(4) 0.94990(13) 0.0408(7) Uani d . 1
H H7 0.5317 0.4889 0.9824 0.049 Uiso calc R 1
C C8 0.7839(6) 0.6642(4) 0.93876(13) 0.0402(7) Uani d . 1
H H8 0.7267 0.7586 0.9631 0.048 Uiso calc R 1

loop_
_atom_site_aniso_label
_atom_site_aniso_U_11
_atom_site_aniso_U_22
_atom_site_aniso_U_33
_atom_site_aniso_U_12
_atom_site_aniso_U_13
_atom_site_aniso_U_23
Cl1 0.0588(5) 0.0489(4) 0.0537(5) -0.0086(4) 0.0042(4) 0.0129(4)
O1 0.0582(14) 0.0464(11) 0.0420(13) -0.0049(10) 0.0170(12) 0.0038(9)
O2 0.0600(14) 0.0389(10) 0.0410(13) -0.0064(12) 0.0119(11) -0.0098(9)
N1 0.0375(13) 0.0348(12) 0.0319(14) 0.0014(11) 0.0068(11) -0.0017(10)
C1 0.0401(17) 0.0378(14) 0.0272(16) -0.0022(13) -0.0029(14) -0.0005(12)
C2 0.0532(19) 0.0390(15) 0.0423(19) -0.0032(14) 0.0061(16) 0.0019(14)
C3 0.0362(16) 0.0372(14) 0.0305(16) -0.0012(13) -0.0001(12) -0.0028(12)
C4 0.0291(14) 0.0372(14) 0.0221(14) 0.0016(13) 0.0002(13) -0.0008(11)
C5 0.0370(15) 0.0365(14) 0.0282(15) 0.0021(13) -0.0049(13) -0.0006(11)
C6 0.0357(15) 0.0424(15) 0.0327(17) -0.0011(13) -0.0026(13) 0.0083(13)
C7 0.0392(18) 0.0534(17) 0.0297(17) -0.0007(15) 0.0057(13) 0.0011(15)
C8 0.0425(16) 0.0464(15) 0.0315(17) 0.0058(16) 0.0041(13) -0.0052(14)

loop_
_atom_type_symbol
_atom_type_description
_atom_type_scat_dispersion_real
_atom_type_scat_dispersion_imag
_atom_type_scat_source
C C 0.0033 0.0016 'International Tables Vol C Tables 4.2.6.8 and 6.1.1.4'
H H 0.0000 0.0000 'International Tables Vol C Tables 4.2.6.8 and 6.1.1.4'
N N 0.0061 0.0033 'International Tables Vol C Tables 4.2.6.8 and 6.1.1.4'
O O 0.0106 0.0060 'International Tables Vol C Tables 4.2.6.8 and 6.1.1.4'
Cl Cl 0.1484 0.1585 'International Tables Vol C Tables 4.2.6.8 and 6.1.1.4'

loop_
_geom_angle_atom_site_label_1
_geom_angle_atom_site_label_2
_geom_angle_atom_site_label_3
_geom_angle
C3 O2 C2 114.9(2)
C1 N1 C4 122.4(2)
C1 N1 H1 118.8
C4 N1 H1 118.8
O1 C1 N1 123.0(3)
O1 C1 C2 121.1(2)
N1 C1 C2 115.8(3)
O2 C2 C1 114.2(2)
O2 C2 H2A 108.7
C1 C2 H2A 108.7
O2 C2 H2B 108.7
C1 C2 H2B 108.7
H2A C2 H2B 107.6
O2 C3 C8 119.7(2)
O2 C3 C4 120.4(2)
C8 C3 C4 119.8(3)
C5 C4 C3 120.7(3)
C5 C4 N1 121.2(2)
C3 C4 N1 118.0(2)
C4 C5 C6 118.5(3)
C4 C5 H5 120.7
C6 C5 H5 120.7
C7 C6 C5 121.3(3)
C7 C6 Cl1 119.4(2)
C5 C6 Cl1 119.2(2)
C8 C7 C6 119.5(3)
C8 C7 H7 120.2
C6 C7 H7 120.2
C7 C8 C3 120.1(3)
C7 C8 H8 120.0
C3 C8 H8 120.0

loop_
_geom_bond_atom_site_label_1
_geom_bond_atom_site_label_2
_geom_bond_distance
Cl1 C6 1.720(3)
O1 C1 1.231(3)
O2 C3 1.354(3)
O2 C2 1.414(4)
N1 C1 1.324(3)
N1 C4 1.402(3)
N1 H1 0.8600
C1 C2 1.486(4)
C2 H2A 0.9700
C2 H2B 0.9700
C3 C8 1.373(4)
C3 C4 1.373(4)
C4 C5 1.362(4)
C5 C6 1.377(4)
C5 H5 0.9300
C6 C7 1.365(4)
C7 C8 1.362(4)
C7 H7 0.9300
C8 H8 0.9300

loop_
_geom_hbond_atom_site_label_D
_geom_hbond_atom_site_label_H
_geom_hbond_atom_site_label_A
_geom_hbond_site_symmetry_A
_geom_hbond_distance_DH
_geom_hbond_distance_HA
_geom_hbond_distance_DA
_geom_hbond_angle_DHA
N1 H1 O1 3_846 0.86 2.00 2.844(3) 166

loop_
_geom_torsion_atom_site_label_1
_geom_torsion_atom_site_label_2
_geom_torsion_atom_site_label_3
_geom_torsion_atom_site_label_4
_geom_torsion
C4 N1 C1 O1 -178.8(2)
C4 N1 C1 C2 -0.5(4)
C3 O2 C2 C1 -44.4(3)
O1 C1 C2 O2 -152.3(3)
N1 C1 C2 O2 29.4(4)
C2 O2 C3 C8 -152.6(3)
C2 O2 C3 C4 31.1(3)
O2 C3 C4 C5 176.3(3)
C8 C3 C4 C5 0.0(4)
O2 C3 C4 N1 -1.7(4)
C8 C3 C4 N1 -178.1(2)
C1 N1 C4 C5 167.7(3)
C1 N1 C4 C3 -14.2(4)
C3 C4 C5 C6 -0.1(4)
N1 C4 C5 C6 177.9(2)
C4 C5 C6 C7 -0.5(4)
C4 C5 C6 Cl1 -179.8(2)
C5 C6 C7 C8 1.3(4)
Cl1 C6 C7 C8 -179.4(2)
C6 C7 C8 C3 -1.4(4)
O2 C3 C8 C7 -175.6(2)
C4 C3 C8 C7 0.8(4)

loop_
_cod_related_entry_id
_cod_related_entry_database
_cod_related_entry_code
1 ChemSpider 273429
